data_1511702
loop_
_publ_author_name
'Nowogrocki, G.'
'Touboul, M.'
'Seguin, L.'
'Penin, N.'

_publ_section_title
;
 Synthesis and crystal structure of three M M' B9 O15 borates (M= Ba, Sr
 and M'= Li; M= Ba and M'= Na)
;
_journal_name_full 'International Journal of Inorganic Materials'
_journal_page_first 1015
_journal_page_last 1023
_journal_paper_doi 10.1016/S1466-6049(01)00078-2
_journal_volume 3
_journal_year 2001
_chemical_formula_sum 'B9 Ba Li O15'
_chemical_name_systematic 'Ba Li (B9 O15)'
_space_group_IT_number 161
_symmetry_space_group_name_Hall 'R 3 -2"c'
_symmetry_space_group_name_H-M 'R 3 c :H'
_cell_angle_alpha 90
_cell_angle_beta 90
_cell_angle_gamma 120
_cell_formula_units_Z 6
_cell_length_a 11.0223
_cell_length_b 11.0223
_cell_length_c 17.106
_cell_volume 1799.797
_citation_journal_id_ASTM IJIMCR
_cod_data_source_file boron4-x_366.cif
_cod_data_source_block B9Ba1Li1O15
_cod_original_formula_sum 'B9 Ba1 Li1 O15'
_cod_database_code 1511702

loop_
_symmetry_equiv_pos_as_xyz
x,y,z
-y,x-y,z
-x+y,-x,z
-y,-x,z+1/2
x,x-y,z+1/2
-x+y,y,z+1/2
x+2/3,y+1/3,z+1/3
-y+2/3,x-y+1/3,z+1/3
-x+y+2/3,-x+1/3,z+1/3
-y+2/3,-x+1/3,z+5/6
x+2/3,x-y+1/3,z+5/6
-x+y+2/3,y+1/3,z+5/6
x+1/3,y+2/3,z+2/3
-y+1/3,x-y+2/3,z+2/3
-x+y+1/3,-x+2/3,z+2/3
-y+1/3,-x+2/3,z+7/6
x+1/3,x-y+2/3,z+7/6
-x+y+1/3,y+2/3,z+7/6

loop_
_atom_site_label
_atom_site_type_symbol
_atom_site_fract_x
_atom_site_fract_y
_atom_site_fract_z
_atom_site_occupancy
_atom_site_U_iso_or_equiv
B2 B+3 0.464 0.3996 0.1468 1 0.0
O1 O-2 0.4949 0.3323 0.0829 1 0.0
O3 O-2 0.2175 0.4397 0.0395 1 0.0
Ba1 Ba+2 0 0 0 1 0.0
O2 O-2 0.2691 0.2509 0.0278 1 0.0
B3 B+3 0.2368 0.3357 0.0824 1 0.0
Li1 Li+1 0 0 0.2337 1 0.0
O5 O-2 0.1128 0.2271 0.1263 1 0.0
B1 B+3 0.3997 0.2694 0.0239 1 0.0
O4 O-2 0.348 0.4126 0.1395 1 0.0
